data_4303961
loop_
_publ_author_name
'P. Fern\'andez'
'A. Sousa-Pedrares'
'J. Romero'
'J. A. Garc\'ia-V\'azquez'
'A. Sousa'
'P. P\'erez-Lourido'

_publ_section_title
;
Zinc(II), Cadmium(II), Mercury(II), and Ethylmercury(II) Complexes of
Phosphinothiol Ligands
;
_journal_name_full 'Inorganic Chemistry'
_journal_page_first 2121
_journal_page_last 2132
_journal_paper_doi 10.1021/ic7005925
_journal_volume 47
_journal_year 2008
_chemical_formula_sum 'C28 H39 Hg2 O P S2 Si2'
_chemical_formula_weight 944.04
_chemical_name_systematic
; 
 ? 
;
_space_group_IT_number 14
_symmetry_cell_setting monoclinic
_symmetry_space_group_name_Hall '-P 2ybc'
_symmetry_space_group_name_H-M 'P 1 21/c 1'
_atom_sites_solution_hydrogens geom
_atom_sites_solution_primary direct
_atom_sites_solution_secondary difmap
_audit_creation_method SHELXL-97
_cell_angle_alpha 90.00
_cell_angle_beta 111.260(4)
_cell_angle_gamma 90.00
_cell_formula_units_Z 4
_cell_length_a 12.472(3)
_cell_length_b 19.760(5)
_cell_length_c 14.774(4)
_cell_measurement_reflns_used 912
_cell_measurement_temperature 293(2)
_cell_measurement_theta_max 25.59
_cell_measurement_theta_min 2.54
_cell_volume 3393.2(15)
_computing_cell_refinement 'BRUKER Smart'
_computing_data_collection 'BRUKER Smart'
_computing_structure_refinement 'SHELXL-97 (Sheldrick, 1997)'
_computing_structure_solution 'SHELXS-97 (Sheldrick, 1990)'
_diffrn_ambient_temperature 293(2)
_diffrn_measured_fraction_theta_full 0.997
_diffrn_measured_fraction_theta_max 0.997
_diffrn_measurement_device_type 'Smart-CCD-1000 BRUKER'
_diffrn_measurement_method 'omega scans'
_diffrn_radiation_monochromator graphite
_diffrn_radiation_source 'fine-focus sealed tube'
_diffrn_radiation_type MoK\a
_diffrn_radiation_wavelength 0.71073
_diffrn_reflns_av_R_equivalents 0.0394
_diffrn_reflns_av_sigmaI/netI 0.0561
_diffrn_reflns_limit_h_max 14
_diffrn_reflns_limit_h_min -15
_diffrn_reflns_limit_k_max 24
_diffrn_reflns_limit_k_min 0
_diffrn_reflns_limit_l_max 18
_diffrn_reflns_limit_l_min 0
_diffrn_reflns_number 20666
_diffrn_reflns_theta_full 26.36
_diffrn_reflns_theta_max 26.36
_diffrn_reflns_theta_min 1.80
_exptl_absorpt_coefficient_mu 9.298
_exptl_absorpt_correction_T_max 0.0463
_exptl_absorpt_correction_T_min 0.0197
_exptl_absorpt_correction_type multi-scan
_exptl_crystal_colour Colourless
_exptl_crystal_density_diffrn 1.848
_exptl_crystal_density_method 'not measured'
_exptl_crystal_description Prism
_exptl_crystal_F_000 1800
_exptl_crystal_size_max 0.66
_exptl_crystal_size_mid 0.36
_exptl_crystal_size_min 0.33
_refine_diff_density_max 4.727
_refine_diff_density_min -1.298
_refine_diff_density_rms 0.127
_refine_ls_extinction_method none
_refine_ls_goodness_of_fit_ref 0.934
_refine_ls_hydrogen_treatment constr
_refine_ls_matrix_type full
_refine_ls_number_parameters 325
_refine_ls_number_reflns 6923
_refine_ls_number_restraints 0
_refine_ls_restrained_S_all 0.934
_refine_ls_R_factor_all 0.0739
_refine_ls_R_factor_gt 0.0386
_refine_ls_shift/su_max 0.002
_refine_ls_shift/su_mean 0.000
_refine_ls_structure_factor_coef Fsqd
_refine_ls_weighting_details 'calc w=1/[\s^2^(Fo^2^)+(0.0545P)^2^+0.0000P] where P=(Fo^2^+2Fc^2^)/3'
_refine_ls_weighting_scheme calc
_refine_ls_wR_factor_gt 0.0930
_refine_ls_wR_factor_ref 0.1032
_reflns_number_gt 4328
_reflns_number_total 6923
_reflns_threshold_expression >2sigma(I)
_cod_data_source_file ic7005925_09.cif
_cod_data_source_block p169b
_cod_depositor_comments
;
The following automatic conversions were performed:
'_symmetry_cell_setting' value 'Monoclinic' changed to 'monoclinic'
according to '/home/saulius/struct/CIF-dictionaries/cif_core.dic'
dictionary named 'cif_core.dic' version 2.4.1 from 2010-06-29.

Automatic conversion script
Id: cif_fix_enum 1527 2010-12-29 10:47:43Z saulius 
;
_cod_original_cell_volume 3393.0(15)
_cod_original_sg_symbol_H-M 'P 21/c'
_cod_database_code 4303961

loop_
_symmetry_equiv_pos_as_xyz
'x, y, z'
'-x, y+1/2, -z+1/2'
'-x, -y, -z'
'x, -y-1/2, z-1/2'

loop_
_atom_site_label
_atom_site_type_symbol
_atom_site_fract_x
_atom_site_fract_y
_atom_site_fract_z
_atom_site_U_iso_or_equiv
_atom_site_adp_type
_atom_site_occupancy
_atom_site_symmetry_multiplicity
_atom_site_calc_flag
_atom_site_refinement_flags
_atom_site_disorder_assembly
_atom_site_disorder_group
Hg1 Hg 0.30030(3) 0.262439(17) 0.94285(2) 0.05349(12) Uani 1 1 d . . .
Hg2 Hg 0.53230(3) 0.102068(19) 1.07595(3) 0.06247(13) Uani 1 1 d . . .
S1 S 0.22682(18) 0.23830(12) 1.06797(14) 0.0550(5) Uani 1 1 d . . .
S2 S 0.45531(17) -0.00350(10) 1.09662(15) 0.0523(5) Uani 1 1 d . . .
P1 P 0.22317(16) 0.08734(10) 0.97608(13) 0.0395(4) Uani 1 1 d . . .
Si1 Si -0.0127(2) 0.32077(13) 1.0365(2) 0.0720(8) Uani 1 1 d . . .
Si2 Si 0.5003(2) -0.05956(13) 1.31470(17) 0.0627(7) Uani 1 1 d . . .
O1 O 0.3144(4) 0.1237(3) 0.9530(3) 0.0446(12) Uani 1 1 d . . .
C1 C 0.0938(6) 0.2022(4) 0.9888(5) 0.0411(17) Uani 1 1 d . . .
C2 C 0.0914(6) 0.1379(4) 0.9472(5) 0.0386(16) Uani 1 1 d . . .
C3 C -0.0133(6) 0.1120(4) 0.8846(5) 0.0470(19) Uani 1 1 d . . .
H3 H -0.0159 0.0701 0.8554 0.056 Uiso 1 1 calc R . .
C4 C -0.1126(7) 0.1485(4) 0.8664(6) 0.054(2) Uani 1 1 d . . .
H4 H -0.1825 0.1312 0.8249 0.065 Uiso 1 1 calc R . .
C5 C -0.1092(7) 0.2102(4) 0.9089(6) 0.054(2) Uani 1 1 d . . .
H5 H -0.1777 0.2339 0.8953 0.065 Uiso 1 1 calc R . .
C6 C -0.0084(7) 0.2391(4) 0.9715(5) 0.0498(19) Uani 1 1 d . . .
C7 C -0.1672(10) 0.3478(6) 0.9941(9) 0.115(4) Uani 1 1 d . . .
H7A H -0.1952 0.3553 0.9252 0.173 Uiso 1 1 calc R . .
H7B H -0.1734 0.3889 1.0264 0.173 Uiso 1 1 calc R . .
H7C H -0.2121 0.3130 1.0088 0.173 Uiso 1 1 calc R . .
C8 C 0.0358(11) 0.3051(6) 1.1679(7) 0.115(4) Uani 1 1 d . . .
H8A H -0.0089 0.2692 1.1802 0.173 Uiso 1 1 calc R . .
H8B H 0.0261 0.3455 1.2002 0.173 Uiso 1 1 calc R . .
H8C H 0.1156 0.2925 1.1918 0.173 Uiso 1 1 calc R . .
C9 C 0.0695(10) 0.3897(5) 1.0072(9) 0.108(4) Uani 1 1 d . . .
H9A H 0.0421 0.3962 0.9382 0.163 Uiso 1 1 calc R . .
H9B H 0.1496 0.3780 1.0303 0.163 Uiso 1 1 calc R . .
H9C H 0.0594 0.4308 1.0380 0.163 Uiso 1 1 calc R . .
C10 C 0.3511(6) 0.0184(3) 1.1487(5) 0.0387(16) Uani 1 1 d . . .
C11 C 0.2548(6) 0.0574(3) 1.1000(5) 0.0370(16) Uani 1 1 d . . .
C12 C 0.1756(6) 0.0698(4) 1.1438(5) 0.0491(19) Uani 1 1 d . . .
H12 H 0.1122 0.0970 1.1122 0.059 Uiso 1 1 calc R . .
C13 C 0.1885(7) 0.0427(4) 1.2338(5) 0.053(2) Uani 1 1 d . . .
H13 H 0.1338 0.0507 1.2616 0.064 Uiso 1 1 calc R . .
C14 C 0.2830(6) 0.0039(4) 1.2807(5) 0.0486(19) Uani 1 1 d . . .
H14 H 0.2914 -0.0142 1.3410 0.058 Uiso 1 1 calc R . .
C15 C 0.3684(6) -0.0097(3) 1.2417(5) 0.0409(17) Uani 1 1 d . . .
C16 C 0.4782(9) -0.0912(5) 1.4256(6) 0.090(3) Uani 1 1 d . . .
H16A H 0.5442 -0.1168 1.4645 0.135 Uiso 1 1 calc R . .
H16B H 0.4112 -0.1196 1.4069 0.135 Uiso 1 1 calc R . .
H16C H 0.4677 -0.0536 1.4626 0.135 Uiso 1 1 calc R . .
C17 C 0.6263(7) -0.0015(6) 1.3531(7) 0.093(3) Uani 1 1 d . . .
H17A H 0.6942 -0.0262 1.3908 0.140 Uiso 1 1 calc R . .
H17B H 0.6135 0.0345 1.3916 0.140 Uiso 1 1 calc R . .
H17C H 0.6364 0.0171 1.2967 0.140 Uiso 1 1 calc R . .
C18 C 0.5257(11) -0.1350(5) 1.2501(8) 0.114(4) Uani 1 1 d . . .
H18A H 0.5936 -0.1581 1.2911 0.172 Uiso 1 1 calc R . .
H18B H 0.5358 -0.1209 1.1915 0.172 Uiso 1 1 calc R . .
H18C H 0.4608 -0.1649 1.2342 0.172 Uiso 1 1 calc R . .
C19 C 0.1812(6) 0.0115(4) 0.9031(5) 0.0415(17) Uani 1 1 d . . .
C20 C 0.1849(7) 0.0130(4) 0.8096(6) 0.059(2) Uani 1 1 d . . .
H20 H 0.2112 0.0515 0.7880 0.070 Uiso 1 1 calc R . .
C21 C 0.1493(8) -0.0426(5) 0.7493(7) 0.074(3) Uani 1 1 d . . .
H21 H 0.1504 -0.0411 0.6867 0.089 Uiso 1 1 calc R . .
C22 C 0.1125(7) -0.0999(4) 0.7815(7) 0.063(2) Uani 1 1 d . . .
H22 H 0.0901 -0.1374 0.7410 0.076 Uiso 1 1 calc R . .
C23 C 0.1085(6) -0.1021(4) 0.8730(7) 0.061(2) Uani 1 1 d . . .
H23 H 0.0822 -0.1408 0.8942 0.073 Uiso 1 1 calc R . .
C24 C 0.1439(6) -0.0464(4) 0.9338(5) 0.0468(18) Uani 1 1 d . . .
H24 H 0.1424 -0.0484 0.9962 0.056 Uiso 1 1 calc R . .
C25 C 0.3481(12) 0.2880(6) 0.8242(7) 0.100(4) Uani 1 1 d . . .
H25A H 0.3507 0.2461 0.7908 0.120 Uiso 1 1 calc R . .
H25B H 0.2856 0.3146 0.7800 0.120 Uiso 1 1 calc R . .
C26 C 0.4508(10) 0.3232(6) 0.8364(8) 0.104(4) Uani 1 1 d . . .
H26A H 0.4567 0.3306 0.7741 0.156 Uiso 1 1 calc R . .
H26B H 0.5154 0.2970 0.8764 0.156 Uiso 1 1 calc R . .
H26C H 0.4502 0.3660 0.8670 0.156 Uiso 1 1 calc R . .
C27 C 0.6097(9) 0.1932(5) 1.0678(9) 0.097(4) Uani 1 1 d . . .
H27A H 0.6686 0.1850 1.0407 0.117 Uiso 1 1 calc R . .
H27B H 0.5524 0.2227 1.0232 0.117 Uiso 1 1 calc R . .
C28 C 0.6631(14) 0.2293(7) 1.1623(13) 0.160(6) Uani 1 1 d . . .
H28A H 0.6973 0.2707 1.1521 0.240 Uiso 1 1 calc R . .
H28B H 0.7213 0.2011 1.2067 0.240 Uiso 1 1 calc R . .
H28C H 0.6051 0.2392 1.1889 0.240 Uiso 1 1 calc R . .

loop_
_atom_site_aniso_label
_atom_site_aniso_U_11
_atom_site_aniso_U_22
_atom_site_aniso_U_33
_atom_site_aniso_U_23
_atom_site_aniso_U_13
_atom_site_aniso_U_12
Hg1 0.0641(2) 0.0502(2) 0.04151(18) -0.00211(14) 0.01351(14) -0.00850(16)
Hg2 0.0508(2) 0.0696(3) 0.0668(2) 0.00752(17) 0.02101(16) -0.00253(17)
S1 0.0558(12) 0.0673(14) 0.0369(11) -0.0099(10) 0.0109(9) -0.0081(11)
S2 0.0590(12) 0.0533(13) 0.0564(13) 0.0085(10) 0.0351(10) 0.0131(10)
P1 0.0436(10) 0.0455(12) 0.0316(10) 0.0028(8) 0.0162(8) 0.0000(9)
Si1 0.0795(18) 0.0570(16) 0.0763(19) -0.0092(13) 0.0242(15) 0.0148(14)
Si2 0.0800(16) 0.0615(16) 0.0484(14) 0.0156(12) 0.0255(12) 0.0288(14)
O1 0.045(3) 0.052(3) 0.038(3) 0.006(2) 0.017(2) -0.002(2)
C1 0.047(4) 0.047(5) 0.028(4) 0.004(3) 0.012(3) -0.001(4)
C2 0.042(4) 0.045(4) 0.030(4) 0.003(3) 0.015(3) -0.003(3)
C3 0.047(4) 0.045(5) 0.046(4) 0.005(4) 0.013(4) -0.005(4)
C4 0.045(5) 0.060(6) 0.051(5) 0.000(4) 0.008(4) -0.004(4)
C5 0.046(5) 0.059(6) 0.053(5) 0.011(4) 0.013(4) 0.010(4)
C6 0.058(5) 0.047(5) 0.043(4) 0.009(4) 0.016(4) 0.004(4)
C7 0.114(9) 0.085(8) 0.145(11) -0.014(8) 0.045(8) 0.042(7)
C8 0.140(11) 0.138(11) 0.076(8) -0.024(7) 0.050(7) 0.020(9)
C9 0.112(9) 0.054(7) 0.128(10) -0.008(6) 0.006(8) 0.006(6)
C10 0.044(4) 0.038(4) 0.038(4) -0.006(3) 0.020(3) -0.006(3)
C11 0.040(4) 0.043(4) 0.031(4) 0.003(3) 0.017(3) 0.004(3)
C12 0.045(4) 0.065(5) 0.039(4) 0.004(4) 0.017(3) 0.005(4)
C13 0.053(5) 0.065(6) 0.053(5) 0.007(4) 0.032(4) 0.005(4)
C14 0.062(5) 0.053(5) 0.035(4) 0.008(4) 0.023(4) 0.001(4)
C15 0.047(4) 0.037(4) 0.042(4) -0.001(3) 0.020(3) -0.001(3)
C16 0.116(9) 0.090(8) 0.058(6) 0.034(5) 0.023(6) 0.036(6)
C17 0.057(6) 0.142(11) 0.071(7) 0.005(7) 0.012(5) 0.006(6)
C18 0.193(13) 0.068(7) 0.101(9) 0.032(6) 0.076(9) 0.062(8)
C19 0.044(4) 0.041(4) 0.042(4) 0.003(3) 0.018(3) -0.001(3)
C20 0.076(6) 0.059(6) 0.048(5) -0.003(4) 0.031(4) -0.015(5)
C21 0.078(6) 0.088(8) 0.059(6) -0.021(5) 0.029(5) -0.013(6)
C22 0.062(5) 0.057(6) 0.071(6) -0.021(5) 0.025(5) -0.005(5)
C23 0.044(5) 0.055(6) 0.084(7) 0.004(5) 0.025(4) 0.002(4)
C24 0.049(4) 0.050(5) 0.048(5) 0.003(4) 0.025(4) 0.005(4)
C25 0.168(12) 0.082(8) 0.055(6) 0.001(5) 0.048(7) -0.007(8)
C26 0.135(10) 0.120(10) 0.082(8) -0.012(7) 0.070(7) -0.047(8)
C27 0.071(7) 0.064(7) 0.126(10) 0.006(7) -0.001(6) -0.012(6)
C28 0.174(15) 0.083(10) 0.215(19) -0.001(11) 0.060(14) 0.013(10)

loop_
_atom_type_symbol
_atom_type_description
_atom_type_scat_dispersion_real
_atom_type_scat_dispersion_imag
_atom_type_scat_source
C C 0.0033 0.0016 'International Tables Vol C Tables 4.2.6.8 and 6.1.1.4'
H H 0.0000 0.0000 'International Tables Vol C Tables 4.2.6.8 and 6.1.1.4'
Si Si 0.0817 0.0704 'International Tables Vol C Tables 4.2.6.8 and 6.1.1.4'
P P 0.1023 0.0942 'International Tables Vol C Tables 4.2.6.8 and 6.1.1.4'
S S 0.1246 0.1234 'International Tables Vol C Tables 4.2.6.8 and 6.1.1.4'
Hg Hg -2.3894 9.2266 'International Tables Vol C Tables 4.2.6.8 and 6.1.1.4'
O O 0.0106 0.0060 'International Tables Vol C Tables 4.2.6.8 and 6.1.1.4'

loop_
_geom_angle_atom_site_label_1
_geom_angle_atom_site_label_2
_geom_angle_atom_site_label_3
_geom_angle
_geom_angle_site_symmetry_1
_geom_angle_site_symmetry_3
_geom_angle_publ_flag
C25 Hg1 S1 174.0(4) . . ?
C27 Hg2 S2 175.7(3) . . ?
C1 S1 Hg1 95.6(2) . . ?
C10 S2 Hg2 103.6(2) . . ?
O1 P1 C19 110.1(3) . . ?
O1 P1 C11 118.8(3) . . ?
C19 P1 C11 103.9(3) . . ?
O1 P1 C2 112.3(3) . . ?
C19 P1 C2 105.7(3) . . ?
C11 P1 C2 105.0(3) . . ?
C8 Si1 C9 111.9(6) . . ?
C8 Si1 C7 107.8(6) . . ?
C9 Si1 C7 107.6(5) . . ?
C8 Si1 C6 109.5(5) . . ?
C9 Si1 C6 113.0(5) . . ?
C7 Si1 C6 106.8(4) . . ?
C18 Si2 C17 111.6(6) . . ?
C18 Si2 C16 106.8(5) . . ?
C17 Si2 C16 108.5(5) . . ?
C18 Si2 C15 113.7(4) . . ?
C17 Si2 C15 108.5(4) . . ?
C16 Si2 C15 107.5(4) . . ?
C2 C1 C6 120.9(7) . . ?
C2 C1 S1 120.8(5) . . ?
C6 C1 S1 118.3(6) . . ?
C3 C2 C1 119.1(7) . . ?
C3 C2 P1 119.9(6) . . ?
C1 C2 P1 121.0(5) . . ?
C4 C3 C2 119.9(7) . . ?
C5 C4 C3 120.2(7) . . ?
C4 C5 C6 123.1(8) . . ?
C5 C6 C1 116.7(7) . . ?
C5 C6 Si1 120.4(6) . . ?
C1 C6 Si1 122.7(6) . . ?
C11 C10 C15 121.1(6) . . ?
C11 C10 S2 122.6(5) . . ?
C15 C10 S2 116.2(5) . . ?
C12 C11 C10 119.0(6) . . ?
C12 C11 P1 118.7(5) . . ?
C10 C11 P1 122.1(5) . . ?
C11 C12 C13 121.6(7) . . ?
C14 C13 C12 118.9(7) . . ?
C13 C14 C15 122.8(7) . . ?
C14 C15 C10 116.6(6) . . ?
C14 C15 Si2 119.9(5) . . ?
C10 C15 Si2 123.4(5) . . ?
C24 C19 C20 118.7(7) . . ?
C24 C19 P1 123.6(6) . . ?
C20 C19 P1 117.7(6) . . ?
C21 C20 C19 120.1(8) . . ?
C22 C21 C20 120.2(9) . . ?
C21 C22 C23 120.4(8) . . ?
C22 C23 C24 119.7(8) . . ?
C19 C24 C23 120.9(7) . . ?
C26 C25 Hg1 121.9(8) . . ?
C28 C27 Hg2 114.9(9) . . ?

loop_
_geom_bond_atom_site_label_1
_geom_bond_atom_site_label_2
_geom_bond_distance
_geom_bond_site_symmetry_2
_geom_bond_publ_flag
Hg1 C25 2.108(10) . ?
Hg1 S1 2.390(2) . ?
Hg2 C27 2.067(10) . ?
Hg2 S2 2.362(2) . ?
S1 C1 1.795(7) . ?
S2 C10 1.787(7) . ?
P1 O1 1.486(5) . ?
P1 C19 1.809(7) . ?
P1 C11 1.825(7) . ?
P1 C2 1.837(7) . ?
Si1 C8 1.837(11) . ?
Si1 C9 1.848(11) . ?
Si1 C7 1.875(11) . ?
Si1 C6 1.887(8) . ?
Si2 C18 1.858(10) . ?
Si2 C17 1.860(10) . ?
Si2 C16 1.866(9) . ?
Si2 C15 1.886(7) . ?
C1 C2 1.407(10) . ?
C1 C6 1.409(10) . ?
C2 C3 1.395(9) . ?
C3 C4 1.373(10) . ?
C4 C5 1.364(11) . ?
C5 C6 1.385(10) . ?
C10 C11 1.388(9) . ?
C10 C15 1.425(9) . ?
C11 C12 1.385(9) . ?
C12 C13 1.387(10) . ?
C13 C14 1.365(10) . ?
C14 C15 1.408(10) . ?
C19 C24 1.373(10) . ?
C19 C20 1.399(10) . ?
C20 C21 1.383(11) . ?
C21 C22 1.369(12) . ?
C22 C23 1.371(12) . ?
C23 C24 1.388(11) . ?
C25 C26 1.411(14) . ?
C27 C28 1.491(17) . ?

loop_
_cod_related_entry_id
_cod_related_entry_database
_cod_related_entry_code
1 ChemSpider 30660764
